data_4072303
loop_
_publ_author_name
'Rankin, Matthew A.'
'Schatte, Gabriele'
'McDonald, Robert'
'Stradiotto, Mark'

_publ_section_title
;
 Indenyl Hemilability: Unveiling a Masked (\h5-C5Me5)Ru(\k2-P,Carbene)
 Zwitterion Via Facile and Reversible Ru&#x2212;C(sp3) Bond Cleavage
;
_journal_issue 23
_journal_name_full Organometallics
_journal_page_first 6286
_journal_paper_doi 10.1021/om800740z
_journal_volume 27
_journal_year 2008
_chemical_formula_moiety 'C45 H53 N P2 Ru, C6 H6'
_chemical_formula_sum 'C51 H59 N P2 Ru'
_chemical_formula_weight 849.00
_chemical_name_systematic
; 
 ? 
;
_space_group_IT_number 61
_symmetry_cell_setting orthorhombic
_symmetry_space_group_name_Hall '-P 2ac 2ab'
_symmetry_space_group_name_H-M 'P b c a'
_atom_sites_solution_hydrogens geom
_atom_sites_solution_primary direct
_atom_sites_solution_secondary difmap
_audit_creation_method 'manual editing of SHELXL template'
_cell_angle_alpha 90.00
_cell_angle_beta 90.00
_cell_angle_gamma 90.00
_cell_formula_units_Z 8
_cell_length_a 15.9860(2)
_cell_length_b 22.7080(4)
_cell_length_c 23.8110(2)
_cell_measurement_reflns_used 13420
_cell_measurement_temperature 173(2)
_cell_measurement_theta_max 30.03
_cell_measurement_theta_min 1.00
_cell_volume 8643.6(2)
_computing_cell_refinement 'HKL DENZO and SCALEPACK, Bruker AXS/Nonius'
_computing_data_collection 'COLLECT, Bruker AXS/Nonius'
_computing_data_reduction 'HKL DENZO and SCALEPACK, Bruker AXS/Nonius'
_computing_molecular_graphics ' Cameron (WinGX v1.70-01), Ortep (SHELXTL-NT v6.14, Bruker AXS)'
_computing_publication_material 'WinGX v1.70.01 (L. J. Farrugia)'
_computing_structure_refinement 'SHELXL-97 (Sheldrick, 1997)'
_computing_structure_solution ' SIR-97 (A. Altomare, G. Cascarano, C. Giacovazzo et al., 1999)'
_diffrn_ambient_temperature 173(2)
_diffrn_measured_fraction_theta_full 0.998
_diffrn_measured_fraction_theta_max 0.998
_diffrn_measurement_device '95mm CCD camera on \k-goniostat'
_diffrn_measurement_device_type 'KappaCCD (BruKer AXS-Nonius, FR540C)'
_diffrn_measurement_method 'CCD rotation images, thick slices'
_diffrn_radiation_monochromator 'horizonally mounted graphite crystal'
_diffrn_radiation_source 'Nonius FR590D, fine-focus sealed tube'
_diffrn_radiation_type MoK\a
_diffrn_radiation_wavelength 0.71073
_diffrn_reflns_av_R_equivalents 0.0387
_diffrn_reflns_av_sigmaI/netI 0.0472
_diffrn_reflns_limit_h_max 22
_diffrn_reflns_limit_h_min -22
_diffrn_reflns_limit_k_max 31
_diffrn_reflns_limit_k_min -31
_diffrn_reflns_limit_l_max 33
_diffrn_reflns_limit_l_min -33
_diffrn_reflns_number 24114
_diffrn_reflns_theta_full 30.03
_diffrn_reflns_theta_max 30.03
_diffrn_reflns_theta_min 2.48
_diffrn_standards_decay_% 'no decay'
_exptl_absorpt_coefficient_mu 0.472
_exptl_absorpt_correction_T_max 0.9115
_exptl_absorpt_correction_T_min 0.8713
_exptl_absorpt_correction_type multi-scan
_exptl_absorpt_process_details 'HKL Scalepack (Otwinowski & Minor 1997)'
_exptl_crystal_colour yellow-orange
_exptl_crystal_density_diffrn 1.305
_exptl_crystal_density_method 'not measured'
_exptl_crystal_description block
_exptl_crystal_F_000 3568
_exptl_crystal_size_max 0.30
_exptl_crystal_size_mid 0.20
_exptl_crystal_size_min 0.20
_refine_diff_density_max 0.663
_refine_diff_density_min -0.604
_refine_diff_density_rms 0.082
_refine_ls_extinction_method none
_refine_ls_goodness_of_fit_ref 1.029
_refine_ls_hydrogen_treatment constr
_refine_ls_matrix_type full
_refine_ls_number_parameters 506
_refine_ls_number_reflns 12615
_refine_ls_number_restraints 0
_refine_ls_restrained_S_all 1.029
_refine_ls_R_factor_all 0.0647
_refine_ls_R_factor_gt 0.0405
_refine_ls_shift/su_max 0.001
_refine_ls_shift/su_mean 0.000
_refine_ls_structure_factor_coef Fsqd
_refine_ls_weighting_details 'calc w=1/[\s^2^(Fo^2^)+(0.0353P)^2^+8.5464P] where P=(Fo^2^+2Fc^2^)/3'
_refine_ls_weighting_scheme calc
_refine_ls_wR_factor_gt 0.0863
_refine_ls_wR_factor_ref 0.0974
_reflns_number_gt 9406
_reflns_number_total 12615
_reflns_threshold_expression >2sigma(I)
_cod_data_source_file om800740z_si_001.cif
_cod_data_source_block damsmr0604
_cod_original_sg_symbol_H-M 'P bca'
_cod_database_code 4072303

loop_
_symmetry_equiv_pos_as_xyz
'x, y, z'
'-x+1/2, -y, z+1/2'
'x+1/2, -y+1/2, -z'
'-x, y+1/2, -z+1/2'
'-x, -y, -z'
'x-1/2, y, -z-1/2'
'-x-1/2, y-1/2, z'
'x, -y-1/2, z-1/2'

loop_
_atom_site_label
_atom_site_type_symbol
_atom_site_fract_x
_atom_site_fract_y
_atom_site_fract_z
_atom_site_U_iso_or_equiv
_atom_site_adp_type
_atom_site_occupancy
_atom_site_symmetry_multiplicity
_atom_site_calc_flag
_atom_site_refinement_flags
Ru1 Ru 0.209983(10) 0.338098(7) 0.138640(6) 0.01512(5) Uani 1 1 d .
P1 P 0.15690(3) 0.24306(2) 0.13207(2) 0.01707(10) Uani 1 1 d .
P2 P 0.11077(3) 0.38392(2) 0.08183(2) 0.01773(11) Uani 1 1 d .
N1 N 0.26290(11) 0.28581(8) 0.02451(7) 0.0205(4) Uani 1 1 d .
C1 C 0.19024(14) 0.20982(10) -0.03191(9) 0.0243(5) Uani 1 1 d .
H1 H 0.2182 0.2169 -0.0665 0.029 Uiso 1 1 calc .
C2 C 0.20232(13) 0.24030(10) 0.01817(8) 0.0203(4) Uani 1 1 d .
C3 C 0.14916(13) 0.21786(9) 0.06167(8) 0.0197(4) Uani 1 1 d .
C3A C 0.10355(14) 0.17045(10) 0.03640(9) 0.0220(4) Uani 1 1 d .
C4 C 0.04309(15) 0.12979(10) 0.05555(9) 0.0263(5) Uani 1 1 d .
H4 H 0.0251 0.1312 0.0935 0.032 Uiso 1 1 calc .
C5 C 0.00991(16) 0.08811(11) 0.01977(10) 0.0306(5) Uani 1 1 d .
H5 H -0.0306 0.0611 0.0335 0.037 Uiso 1 1 calc .
C6 C 0.03507(16) 0.08498(11) -0.03675(10) 0.0322(5) Uani 1 1 d .
H6 H 0.0115 0.0560 -0.0608 0.039 Uiso 1 1 calc .
C7 C 0.09358(16) 0.12362(11) -0.05730(9) 0.0303(5) Uani 1 1 d .
H7 H 0.1104 0.1214 -0.0955 0.036 Uiso 1 1 calc .
C7A C 0.12873(15) 0.16655(10) -0.02182(9) 0.0244(5) Uani 1 1 d .
C10 C 0.20987(13) 0.37140(10) 0.23247(8) 0.0212(4) Uani 1 1 d .
C11 C 0.22691(13) 0.42018(10) 0.19715(9) 0.0212(4) Uani 1 1 d .
C12 C 0.30278(13) 0.40920(10) 0.16761(9) 0.0233(5) Uani 1 1 d .
C13 C 0.33275(14) 0.35315(11) 0.18479(9) 0.0267(5) Uani 1 1 d .
C14 C 0.27600(14) 0.32995(10) 0.22465(9) 0.0248(5) Uani 1 1 d .
C15 C 0.15147(15) 0.37253(12) 0.28226(9) 0.0313(5) Uani 1 1 d .
H15A H 0.1796 0.3912 0.3142 0.038 Uiso 1 1 calc R
H15B H 0.1358 0.3321 0.2923 0.038 Uiso 1 1 calc R
H15C H 0.1011 0.3950 0.2726 0.038 Uiso 1 1 calc R
C16 C 0.18428(16) 0.47904(10) 0.20033(10) 0.0312(5) Uani 1 1 d .
H16A H 0.1239 0.4733 0.2046 0.037 Uiso 1 1 calc R
H16B H 0.1953 0.5012 0.1658 0.037 Uiso 1 1 calc R
H16C H 0.2059 0.5010 0.2326 0.037 Uiso 1 1 calc R
C17 C 0.35438(17) 0.45342(14) 0.13587(11) 0.0401(7) Uani 1 1 d .
H17A H 0.4033 0.4644 0.1583 0.048 Uiso 1 1 calc R
H17B H 0.3206 0.4886 0.1283 0.048 Uiso 1 1 calc R
H17C H 0.3728 0.4362 0.1002 0.048 Uiso 1 1 calc R
C18 C 0.41843(15) 0.33021(14) 0.16993(12) 0.0404(7) Uani 1 1 d .
H18A H 0.4253 0.3305 0.1290 0.048 Uiso 1 1 calc R
H18B H 0.4245 0.2899 0.1840 0.048 Uiso 1 1 calc R
H18C H 0.4611 0.3554 0.1871 0.048 Uiso 1 1 calc R
C19 C 0.29523(19) 0.28169(11) 0.26575(11) 0.0384(6) Uani 1 1 d .
H19A H 0.3320 0.2526 0.2480 0.046 Uiso 1 1 calc R
H19B H 0.2431 0.2626 0.2774 0.046 Uiso 1 1 calc R
H19C H 0.3232 0.2984 0.2987 0.046 Uiso 1 1 calc R
C21 C 0.05764(14) 0.22083(10) 0.16731(9) 0.0222(4) Uani 1 1 d .
H21 H 0.0554 0.1768 0.1660 0.027 Uiso 1 1 calc R
C22 C -0.02231(14) 0.24303(11) 0.13960(10) 0.0280(5) Uani 1 1 d .
H22A H -0.0709 0.2274 0.1598 0.034 Uiso 1 1 calc R
H22B H -0.0240 0.2298 0.1004 0.034 Uiso 1 1 calc R
H22C H -0.0234 0.2862 0.1408 0.034 Uiso 1 1 calc R
C23 C 0.05912(17) 0.23798(13) 0.22923(10) 0.0361(6) Uani 1 1 d .
H23A H 0.0619 0.2809 0.2326 0.043 Uiso 1 1 calc R
H23B H 0.1082 0.2204 0.2473 0.043 Uiso 1 1 calc R
H23C H 0.0082 0.2236 0.2476 0.043 Uiso 1 1 calc R
C24 C 0.22928(15) 0.18820(10) 0.16544(9) 0.0246(5) Uani 1 1 d .
H24 H 0.2373 0.2001 0.2055 0.029 Uiso 1 1 calc R
C25 C 0.31477(15) 0.19140(12) 0.13642(11) 0.0326(5) Uani 1 1 d .
H25A H 0.3538 0.1644 0.1551 0.039 Uiso 1 1 calc R
H25B H 0.3364 0.2317 0.1387 0.039 Uiso 1 1 calc R
H25C H 0.3088 0.1801 0.0969 0.039 Uiso 1 1 calc R
C26 C 0.19809(17) 0.12416(11) 0.16496(11) 0.0340(6) Uani 1 1 d .
H26A H 0.1809 0.1134 0.1268 0.041 Uiso 1 1 calc R
H26B H 0.1503 0.1203 0.1905 0.041 Uiso 1 1 calc R
H26C H 0.2432 0.0980 0.1773 0.041 Uiso 1 1 calc R
C27 C 0.27036(13) 0.32061(10) 0.06880(9) 0.0200(4) Uani 1 1 d .
H27 H 0.3194 0.3440 0.0660 0.024 Uiso 1 1 calc .
C28 C 0.32161(15) 0.29200(12) -0.02310(9) 0.0303(5) Uani 1 1 d .
H28A H 0.2912 0.3058 -0.0563 0.036 Uiso 1 1 calc R
H28B H 0.3473 0.2538 -0.0312 0.036 Uiso 1 1 calc R
H28C H 0.3653 0.3205 -0.0133 0.036 Uiso 1 1 calc R
C31 C 0.08136(13) 0.35649(10) 0.01118(8) 0.0223(4) Uani 1 1 d .
C32 C 0.11126(17) 0.38130(13) -0.03797(10) 0.0385(7) Uani 1 1 d .
H32 H 0.1472 0.4146 -0.0362 0.046 Uiso 1 1 calc .
C33 C 0.08905(19) 0.35789(16) -0.09027(10) 0.0494(8) Uani 1 1 d .
H33 H 0.1104 0.3752 -0.1237 0.059 Uiso 1 1 calc .
C34 C 0.03674(17) 0.31020(14) -0.09367(10) 0.0382(6) Uani 1 1 d .
H34 H 0.0222 0.2942 -0.1292 0.046 Uiso 1 1 calc .
C35 C 0.00553(16) 0.28577(11) -0.04540(10) 0.0320(5) Uani 1 1 d .
H35 H -0.0311 0.2529 -0.0475 0.038 Uiso 1 1 calc .
C36 C 0.02720(15) 0.30872(11) 0.00649(9) 0.0268(5) Uani 1 1 d .
H36 H 0.0046 0.2915 0.0396 0.032 Uiso 1 1 calc .
C41 C 0.14560(14) 0.45884(10) 0.06274(9) 0.0226(4) Uani 1 1 d .
C42 C 0.09689(15) 0.50900(11) 0.07140(9) 0.0280(5) Uani 1 1 d .
H42 H 0.0427 0.5052 0.0873 0.034 Uiso 1 1 calc .
C43 C 0.12682(17) 0.56441(11) 0.05695(10) 0.0330(6) Uani 1 1 d .
H43 H 0.0933 0.5982 0.0638 0.040 Uiso 1 1 calc .
C44 C 0.20491(18) 0.57079(11) 0.03273(10) 0.0357(6) Uani 1 1 d .
H44 H 0.2249 0.6088 0.0227 0.043 Uiso 1 1 calc .
C45 C 0.25363(16) 0.52160(12) 0.02328(10) 0.0325(5) Uani 1 1 d .
H45 H 0.3072 0.5256 0.0065 0.039 Uiso 1 1 calc .
C46 C 0.22430(14) 0.46611(11) 0.03829(10) 0.0277(5) Uani 1 1 d .
H46 H 0.2584 0.4326 0.0318 0.033 Uiso 1 1 calc .
C51 C 0.00803(13) 0.40004(10) 0.11289(9) 0.0209(4) Uani 1 1 d .
C52 C 0.00125(14) 0.40047(10) 0.17102(9) 0.0244(5) Uani 1 1 d .
H52 H 0.0473 0.3879 0.1932 0.029 Uiso 1 1 calc .
C53 C -0.07160(15) 0.41891(12) 0.19712(10) 0.0311(5) Uani 1 1 d .
H53 H -0.0744 0.4203 0.2369 0.037 Uiso 1 1 calc .
C54 C -0.13997(15) 0.43528(13) 0.16551(11) 0.0380(6) Uani 1 1 d .
H54 H -0.1900 0.4480 0.1834 0.046 Uiso 1 1 calc .
C55 C -0.13518(17) 0.43307(16) 0.10749(12) 0.0483(8) Uani 1 1 d .
H55 H -0.1825 0.4434 0.0855 0.058 Uiso 1 1 calc .
C56 C -0.06145(15) 0.41577(14) 0.08117(10) 0.0363(6) Uani 1 1 d .
H56 H -0.0586 0.4147 0.0413 0.044 Uiso 1 1 calc .
C61 C 0.3704(4) 0.11341(17) 0.28495(17) 0.0772(13) Uani 1 1 d .
H61 H 0.3752 0.1423 0.2563 0.093 Uiso 1 1 calc .
C62 C 0.3017(3) 0.10937(19) 0.3159(2) 0.0854(14) Uani 1 1 d .
H62 H 0.2576 0.1366 0.3095 0.102 Uiso 1 1 calc .
C63 C 0.2919(3) 0.0687(2) 0.35561(18) 0.0773(12) Uani 1 1 d .
H63 H 0.2411 0.0669 0.3762 0.093 Uiso 1 1 calc .
C64 C 0.3528(2) 0.03067(17) 0.36669(14) 0.0600(9) Uani 1 1 d .
H64 H 0.3447 0.0023 0.3955 0.072 Uiso 1 1 calc .
C65 C 0.4246(2) 0.03111(19) 0.33873(17) 0.0674(10) Uani 1 1 d .
H65 H 0.4672 0.0034 0.3475 0.081 Uiso 1 1 calc .
C66 C 0.4370(3) 0.0731(3) 0.29591(19) 0.0951(18) Uani 1 1 d .
H66 H 0.4877 0.0746 0.2752 0.114 Uiso 1 1 calc .

loop_
_atom_site_aniso_label
_atom_site_aniso_U_11
_atom_site_aniso_U_22
_atom_site_aniso_U_33
_atom_site_aniso_U_23
_atom_site_aniso_U_13
_atom_site_aniso_U_12
Ru1 0.01388(7) 0.01568(8) 0.01578(8) -0.00062(6) -0.00037(6) 0.00079(6)
P1 0.0183(2) 0.0164(2) 0.0166(2) -0.00081(19) 0.00208(19) 0.0014(2)
P2 0.0161(2) 0.0194(3) 0.0176(2) 0.0008(2) -0.00056(19) 0.0004(2)
N1 0.0195(8) 0.0238(10) 0.0183(8) 0.0007(7) 0.0033(7) 0.0005(7)
C1 0.0280(11) 0.0259(12) 0.0190(10) -0.0030(8) 0.0032(8) 0.0028(9)
C2 0.0211(10) 0.0200(10) 0.0198(9) -0.0011(8) 0.0023(8) 0.0029(9)
C3 0.0224(10) 0.0184(10) 0.0181(9) -0.0023(8) 0.0015(8) 0.0004(8)
C3A 0.0251(11) 0.0193(11) 0.0218(10) -0.0033(8) -0.0011(8) 0.0018(9)
C4 0.0309(12) 0.0212(11) 0.0269(11) -0.0022(9) 0.0011(9) -0.0002(9)
C5 0.0309(12) 0.0260(12) 0.0349(12) -0.0048(10) -0.0024(10) -0.0049(10)
C6 0.0336(13) 0.0280(13) 0.0350(12) -0.0101(10) -0.0081(10) 0.0009(11)
C7 0.0366(13) 0.0311(13) 0.0232(11) -0.0068(9) -0.0036(9) 0.0038(11)
C7A 0.0282(11) 0.0244(11) 0.0206(10) -0.0034(8) -0.0017(8) 0.0039(9)
C10 0.0220(10) 0.0245(11) 0.0172(9) -0.0024(8) -0.0016(8) -0.0035(9)
C11 0.0234(10) 0.0185(10) 0.0216(10) -0.0032(8) -0.0048(8) -0.0007(8)
C12 0.0202(10) 0.0281(12) 0.0216(10) -0.0027(9) -0.0036(8) -0.0058(9)
C13 0.0197(10) 0.0335(13) 0.0269(11) -0.0072(9) -0.0071(9) 0.0024(9)
C14 0.0285(12) 0.0242(12) 0.0217(10) -0.0019(8) -0.0085(8) 0.0003(9)
C15 0.0307(12) 0.0431(15) 0.0200(10) -0.0045(10) 0.0022(9) -0.0076(11)
C16 0.0368(13) 0.0209(12) 0.0359(13) -0.0060(10) -0.0066(11) 0.0017(10)
C17 0.0343(14) 0.0523(18) 0.0338(13) 0.0040(12) -0.0044(11) -0.0259(13)
C18 0.0197(11) 0.0567(19) 0.0447(15) -0.0173(13) -0.0082(10) 0.0080(12)
C19 0.0552(17) 0.0269(13) 0.0330(13) 0.0020(10) -0.0218(12) 0.0027(13)
C21 0.0268(11) 0.0184(10) 0.0214(10) -0.0007(8) 0.0060(8) -0.0042(9)
C22 0.0211(10) 0.0255(12) 0.0375(12) 0.0011(10) 0.0091(9) -0.0002(9)
C23 0.0387(14) 0.0439(16) 0.0259(11) -0.0080(11) 0.0128(10) -0.0120(12)
C24 0.0318(12) 0.0183(11) 0.0235(10) -0.0012(8) -0.0012(9) 0.0044(9)
C25 0.0270(11) 0.0292(13) 0.0415(14) -0.0011(11) -0.0014(10) 0.0109(10)
C26 0.0438(15) 0.0207(12) 0.0377(13) 0.0038(10) -0.0033(11) 0.0066(11)
C27 0.0166(9) 0.0216(11) 0.0217(9) 0.0022(8) 0.0016(7) 0.0025(8)
C28 0.0259(11) 0.0399(14) 0.0251(11) -0.0038(10) 0.0105(9) -0.0042(11)
C31 0.0200(10) 0.0278(11) 0.0192(10) -0.0005(8) -0.0030(8) 0.0023(9)
C32 0.0387(14) 0.0551(18) 0.0217(11) -0.0003(11) 0.0007(10) -0.0223(13)
C33 0.0478(17) 0.079(2) 0.0216(12) -0.0012(13) 0.0041(11) -0.0291(17)
C34 0.0319(13) 0.0552(18) 0.0275(12) -0.0111(12) -0.0051(10) -0.0063(13)
C35 0.0313(13) 0.0329(14) 0.0319(12) -0.0053(10) -0.0078(10) -0.0036(11)
C36 0.0275(12) 0.0278(12) 0.0251(11) 0.0014(9) -0.0043(9) -0.0028(10)
C41 0.0261(11) 0.0218(11) 0.0200(9) 0.0032(8) -0.0048(8) -0.0016(9)
C42 0.0333(12) 0.0262(12) 0.0244(11) 0.0031(9) -0.0058(9) 0.0022(10)
C43 0.0473(15) 0.0194(12) 0.0322(12) 0.0020(10) -0.0120(11) -0.0001(11)
C44 0.0497(16) 0.0250(13) 0.0323(12) 0.0071(10) -0.0126(11) -0.0113(12)
C45 0.0340(13) 0.0333(14) 0.0301(12) 0.0060(10) -0.0035(10) -0.0118(11)
C46 0.0268(12) 0.0272(12) 0.0291(11) 0.0023(9) -0.0047(9) -0.0047(10)
C51 0.0177(10) 0.0204(11) 0.0245(10) 0.0012(8) 0.0004(8) 0.0024(8)
C52 0.0222(10) 0.0274(12) 0.0236(10) 0.0046(9) 0.0001(8) 0.0011(9)
C53 0.0306(12) 0.0363(14) 0.0266(11) 0.0060(10) 0.0074(9) 0.0033(11)
C54 0.0231(12) 0.0513(18) 0.0396(14) 0.0017(12) 0.0094(10) 0.0078(12)
C55 0.0241(13) 0.079(2) 0.0419(15) -0.0019(15) -0.0037(11) 0.0203(14)
C56 0.0235(12) 0.0604(18) 0.0250(11) -0.0004(11) -0.0022(9) 0.0136(12)
C61 0.124(4) 0.045(2) 0.062(2) 0.0084(18) -0.028(3) -0.033(3)
C62 0.107(4) 0.054(2) 0.095(3) 0.008(2) -0.003(3) 0.024(3)
C63 0.079(3) 0.073(3) 0.081(3) -0.005(2) 0.007(2) 0.023(2)
C64 0.068(2) 0.062(2) 0.0507(19) 0.0026(16) -0.0085(17) 0.0086(19)
C65 0.050(2) 0.085(3) 0.068(2) -0.001(2) -0.0163(18) 0.013(2)
C66 0.064(3) 0.142(5) 0.079(3) -0.041(3) 0.008(2) -0.060(3)

loop_
_atom_type_symbol
_atom_type_description
_atom_type_scat_dispersion_real
_atom_type_scat_dispersion_imag
_atom_type_scat_source
C C 0.0033 0.0016 'International Tables Vol C Tables 4.2.6.8 and 6.1.1.4'
H H 0.0000 0.0000 'International Tables Vol C Tables 4.2.6.8 and 6.1.1.4'
P P 0.1023 0.0942 'International Tables Vol C Tables 4.2.6.8 and 6.1.1.4'
N N 0.0061 0.0033 'International Tables Vol C Tables 4.2.6.8 and 6.1.1.4'
Ru Ru -1.2594 0.8363 'International Tables Vol C Tables 4.2.6.8 and 6.1.1.4'

loop_
_geom_angle_atom_site_label_1
_geom_angle_atom_site_label_2
_geom_angle_atom_site_label_3
_geom_angle
C27 Ru1 C13 90.88(8)
C27 Ru1 C12 94.53(8)
C13 Ru1 C12 36.18(8)
C27 Ru1 C14 120.65(8)
C13 Ru1 C14 35.92(8)
C12 Ru1 C14 59.71(8)
C27 Ru1 P1 86.26(7)
C13 Ru1 P1 119.14(7)
C12 Ru1 P1 155.24(6)
C14 Ru1 P1 98.74(6)
C27 Ru1 P2 86.17(6)
C13 Ru1 P2 143.19(7)
C12 Ru1 P2 107.45(6)
C14 Ru1 P2 149.43(6)
P1 Ru1 P2 97.301(19)
C27 Ru1 C11 127.43(8)
C13 Ru1 C11 59.58(8)
C12 Ru1 C11 35.72(7)
C14 Ru1 C11 58.94(8)
P1 Ru1 C11 145.18(6)
P2 Ru1 C11 93.93(5)
C27 Ru1 C10 150.17(8)
C13 Ru1 C10 59.67(8)
C12 Ru1 C10 59.40(7)
C14 Ru1 C10 35.58(8)
P1 Ru1 C10 111.17(5)
P2 Ru1 C10 113.97(6)
C11 Ru1 C10 35.09(7)
C3 P1 C21 106.16(10)
C3 P1 C24 103.22(10)
C21 P1 C24 98.88(10)
C3 P1 Ru1 112.84(7)
C21 P1 Ru1 122.13(7)
C24 P1 Ru1 111.27(8)
C51 P2 C41 100.66(10)
C51 P2 C31 101.84(10)
C41 P2 C31 99.36(10)
C51 P2 Ru1 117.62(7)
C41 P2 Ru1 110.43(7)
C31 P2 Ru1 123.31(7)
C27 N1 C2 125.39(17)
C27 N1 C28 119.81(19)
C2 N1 C28 114.79(17)
C2 C1 C7A 107.29(18)
C2 C1 H1 126.4
C7A C1 H1 126.4
C1 C2 N1 123.09(19)
C1 C2 C3 111.10(19)
N1 C2 C3 125.76(18)
C3A C3 C2 105.38(17)
C3A C3 P1 132.38(16)
C2 C3 P1 121.76(16)
C4 C3A C3 134.7(2)
C4 C3A C7A 117.4(2)
C3 C3A C7A 107.87(19)
C5 C4 C3A 120.8(2)
C5 C4 H4 119.6
C3A C4 H4 119.6
C4 C5 C6 121.0(2)
C4 C5 H5 119.5
C6 C5 H5 119.5
C7 C6 C5 120.2(2)
C7 C6 H6 119.9
C5 C6 H6 119.9
C6 C7 C7A 120.1(2)
C6 C7 H7 120.0
C7A C7 H7 120.0
C7 C7A C1 131.2(2)
C7 C7A C3A 120.4(2)
C1 C7A C3A 108.34(19)
C11 C10 C14 107.20(19)
C11 C10 C15 124.9(2)
C14 C10 C15 124.9(2)
C11 C10 Ru1 71.84(12)
C14 C10 Ru1 70.40(12)
C15 C10 Ru1 138.59(15)
C10 C11 C12 108.65(19)
C10 C11 C16 125.3(2)
C12 C11 C16 124.6(2)
C10 C11 Ru1 73.07(12)
C12 C11 Ru1 70.45(12)
C16 C11 Ru1 133.28(15)
C13 C12 C11 107.6(2)
C13 C12 C17 123.9(2)
C11 C12 C17 126.8(2)
C13 C12 Ru1 71.01(13)
C11 C12 Ru1 73.83(12)
C17 C12 Ru1 132.25(15)
C14 C13 C12 108.1(2)
C14 C13 C18 127.7(2)
C12 C13 C18 123.3(2)
C14 C13 Ru1 73.44(13)
C12 C13 Ru1 72.81(12)
C18 C13 Ru1 128.21(16)
C13 C14 C10 108.5(2)
C13 C14 C19 125.3(2)
C10 C14 C19 123.2(2)
C13 C14 Ru1 70.64(12)
C10 C14 Ru1 74.01(12)
C19 C14 Ru1 136.86(16)
C10 C15 H15A 109.5
C10 C15 H15B 109.5
H15A C15 H15B 109.5
C10 C15 H15C 109.5
H15A C15 H15C 109.5
H15B C15 H15C 109.5
C11 C16 H16A 109.5
C11 C16 H16B 109.5
H16A C16 H16B 109.5
C11 C16 H16C 109.5
H16A C16 H16C 109.5
H16B C16 H16C 109.5
C12 C17 H17A 109.5
C12 C17 H17B 109.5
H17A C17 H17B 109.5
C12 C17 H17C 109.5
H17A C17 H17C 109.5
H17B C17 H17C 109.5
C13 C18 H18A 109.5
C13 C18 H18B 109.5
H18A C18 H18B 109.5
C13 C18 H18C 109.5
H18A C18 H18C 109.5
H18B C18 H18C 109.5
C14 C19 H19A 109.5
C14 C19 H19B 109.5
H19A C19 H19B 109.5
C14 C19 H19C 109.5
H19A C19 H19C 109.5
H19B C19 H19C 109.5
C22 C21 C23 110.3(2)
C22 C21 P1 115.42(15)
C23 C21 P1 110.66(16)
C22 C21 H21 106.6
C23 C21 H21 106.6
P1 C21 H21 106.6
C21 C22 H22A 109.5
C21 C22 H22B 109.5
H22A C22 H22B 109.5
C21 C22 H22C 109.5
H22A C22 H22C 109.5
H22B C22 H22C 109.5
C21 C23 H23A 109.5
C21 C23 H23B 109.5
H23A C23 H23B 109.5
C21 C23 H23C 109.5
H23A C23 H23C 109.5
H23B C23 H23C 109.5
C25 C24 C26 109.3(2)
C25 C24 P1 109.11(16)
C26 C24 P1 115.14(17)
C25 C24 H24 107.7
C26 C24 H24 107.7
P1 C24 H24 107.7
C24 C25 H25A 109.5
C24 C25 H25B 109.5
H25A C25 H25B 109.5
C24 C25 H25C 109.5
H25A C25 H25C 109.5
H25B C25 H25C 109.5
C24 C26 H26A 109.5
C24 C26 H26B 109.5
H26A C26 H26B 109.5
C24 C26 H26C 109.5
H26A C26 H26C 109.5
H26B C26 H26C 109.5
N1 C27 Ru1 138.73(16)
N1 C27 H27 110.6
Ru1 C27 H27 110.6
N1 C28 H28A 109.5
N1 C28 H28B 109.5
H28A C28 H28B 109.5
N1 C28 H28C 109.5
H28A C28 H28C 109.5
H28B C28 H28C 109.5
C32 C31 C36 117.7(2)
C32 C31 P2 122.87(18)
C36 C31 P2 119.48(16)
C31 C32 C33 120.7(2)
C31 C32 H32 119.7
C33 C32 H32 119.7
C34 C33 C32 120.5(2)
C34 C33 H33 119.8
C32 C33 H33 119.8
C35 C34 C33 119.5(2)
C35 C34 H34 120.2
C33 C34 H34 120.2
C34 C35 C36 120.3(2)
C34 C35 H35 119.8
C36 C35 H35 119.8
C35 C36 C31 121.3(2)
C35 C36 H36 119.3
C31 C36 H36 119.3
C42 C41 C46 117.9(2)
C42 C41 P2 123.19(18)
C46 C41 P2 118.90(17)
C43 C42 C41 120.7(2)
C43 C42 H42 119.6
C41 C42 H42 119.6
C44 C43 C42 120.6(2)
C44 C43 H43 119.7
C42 C43 H43 119.7
C45 C44 C43 119.5(2)
C45 C44 H44 120.2
C43 C44 H44 120.2
C44 C45 C46 120.1(2)
C44 C45 H45 120.0
C46 C45 H45 120.0
C45 C46 C41 121.2(2)
C45 C46 H46 119.4
C41 C46 H46 119.4
C52 C51 C56 118.5(2)
C52 C51 P2 118.18(16)
C56 C51 P2 123.14(17)
C53 C52 C51 121.0(2)
C53 C52 H52 119.5
C51 C52 H52 119.5
C54 C53 C52 120.2(2)
C54 C53 H53 119.9
C52 C53 H53 119.9
C53 C54 C55 119.4(2)
C53 C54 H54 120.3
C55 C54 H54 120.3
C54 C55 C56 120.4(2)
C54 C55 H55 119.8
C56 C55 H55 119.8
C51 C56 C55 120.3(2)
C51 C56 H56 119.8
C55 C56 H56 119.8
C62 C61 C66 118.2(4)
C62 C61 H61 120.9
C66 C61 H61 120.9
C61 C62 C63 122.7(4)
C61 C62 H62 118.7
C63 C62 H62 118.7
C64 C63 C62 120.5(4)
C64 C63 H63 119.8
C62 C63 H63 119.8
C63 C64 C65 122.0(4)
C63 C64 H64 119.0
C65 C64 H64 119.0
C64 C65 C66 119.3(4)
C64 C65 H65 120.4
C66 C65 H65 120.4
C65 C66 C61 117.4(4)
C65 C66 H66 121.3
C61 C66 H66 121.3

loop_
_geom_bond_atom_site_label_1
_geom_bond_atom_site_label_2
_geom_bond_distance
Ru1 C27 1.963(2)
Ru1 C13 2.275(2)
Ru1 C12 2.299(2)
Ru1 C14 2.311(2)
Ru1 P1 2.3242(6)
Ru1 P2 2.3297(5)
Ru1 C11 2.343(2)
Ru1 C10 2.359(2)
P1 C3 1.776(2)
P1 C21 1.864(2)
P1 C24 1.877(2)
P2 C51 1.838(2)
P2 C41 1.847(2)
P2 C31 1.855(2)
N1 C27 1.323(3)
N1 C2 1.424(3)
N1 C28 1.478(3)
C1 C2 1.392(3)
C1 C7A 1.411(3)
C1 H1 0.9500
C2 C3 1.433(3)
C3 C3A 1.433(3)
C3A C4 1.412(3)
C3A C7A 1.446(3)
C4 C5 1.380(3)
C4 H4 0.9500
C5 C6 1.406(3)
C5 H5 0.9500
C6 C7 1.372(4)
C6 H6 0.9500
C7 C7A 1.407(3)
C7 H7 0.9500
C10 C11 1.417(3)
C10 C14 1.428(3)
C10 C15 1.509(3)
C11 C12 1.424(3)
C11 C16 1.502(3)
C12 C13 1.420(3)
C12 C17 1.503(3)
C13 C14 1.415(3)
C13 C18 1.507(3)
C14 C19 1.501(3)
C15 H15A 0.9800
C15 H15B 0.9800
C15 H15C 0.9800
C16 H16A 0.9800
C16 H16B 0.9800
C16 H16C 0.9800
C17 H17A 0.9800
C17 H17B 0.9800
C17 H17C 0.9800
C18 H18A 0.9800
C18 H18B 0.9800
C18 H18C 0.9800
C19 H19A 0.9800
C19 H19B 0.9800
C19 H19C 0.9800
C21 C22 1.524(3)
C21 C23 1.525(3)
C21 H21 1.0000
C22 H22A 0.9800
C22 H22B 0.9800
C22 H22C 0.9800
C23 H23A 0.9800
C23 H23B 0.9800
C23 H23C 0.9800
C24 C25 1.533(3)
C24 C26 1.538(3)
C24 H24 1.0000
C25 H25A 0.9800
C25 H25B 0.9800
C25 H25C 0.9800
C26 H26A 0.9800
C26 H26B 0.9800
C26 H26C 0.9800
C27 H27 0.9500
C28 H28A 0.9800
C28 H28B 0.9800
C28 H28C 0.9800
C31 C32 1.384(3)
C31 C36 1.392(3)
C32 C33 1.400(3)
C32 H32 0.9500
C33 C34 1.371(4)
C33 H33 0.9500
C34 C35 1.370(4)
C34 H34 0.9500
C35 C36 1.385(3)
C35 H35 0.9500
C36 H36 0.9500
C41 C42 1.395(3)
C41 C46 1.396(3)
C42 C43 1.389(3)
C42 H42 0.9500
C43 C44 1.383(4)
C43 H43 0.9500
C44 C45 1.380(4)
C44 H44 0.9500
C45 C46 1.391(3)
C45 H45 0.9500
C46 H46 0.9500
C51 C52 1.388(3)
C51 C56 1.390(3)
C52 C53 1.385(3)
C52 H52 0.9500
C53 C54 1.378(4)
C53 H53 0.9500
C54 C55 1.385(4)
C54 H54 0.9500
C55 C56 1.391(3)
C55 H55 0.9500
C56 H56 0.9500
C61 C62 1.326(6)
C61 C66 1.428(7)
C61 H61 0.9500
C62 C63 1.331(6)
C62 H62 0.9500
C63 C64 1.327(5)
C63 H63 0.9500
C64 C65 1.328(5)
C64 H64 0.9500
C65 C66 1.411(7)
C65 H65 0.9500
C66 H66 0.9500

loop_
_geom_torsion_atom_site_label_1
_geom_torsion_atom_site_label_2
_geom_torsion_atom_site_label_3
_geom_torsion_atom_site_label_4
_geom_torsion
C27 Ru1 P1 C3 -28.88(10)
C13 Ru1 P1 C3 -117.80(10)
C12 Ru1 P1 C3 -121.59(15)
C14 Ru1 P1 C3 -149.34(10)
P2 Ru1 P1 C3 56.77(8)
C11 Ru1 P1 C3 164.54(12)
C10 Ru1 P1 C3 176.03(9)
C27 Ru1 P1 C21 -157.28(10)
C13 Ru1 P1 C21 113.79(11)
C12 Ru1 P1 C21 110.01(15)
C14 Ru1 P1 C21 82.26(10)
P2 Ru1 P1 C21 -71.63(8)
C11 Ru1 P1 C21 36.13(13)
C10 Ru1 P1 C21 47.63(10)
C27 Ru1 P1 C24 86.60(10)
C13 Ru1 P1 C24 -2.32(10)
C12 Ru1 P1 C24 -6.10(16)
C14 Ru1 P1 C24 -33.85(10)
P2 Ru1 P1 C24 172.25(8)
C11 Ru1 P1 C24 -79.98(12)
C10 Ru1 P1 C24 -68.48(10)
C27 Ru1 P2 C51 164.35(10)
C13 Ru1 P2 C51 -109.30(13)
C12 Ru1 P2 C51 -102.09(10)
C14 Ru1 P2 C51 -42.59(15)
P1 Ru1 P2 C51 78.63(8)
C11 Ru1 P2 C51 -68.34(10)
C10 Ru1 P2 C51 -38.46(10)
C27 Ru1 P2 C41 -80.95(10)
C13 Ru1 P2 C41 5.40(13)
C12 Ru1 P2 C41 12.60(10)
C14 Ru1 P2 C41 72.11(14)
P1 Ru1 P2 C41 -166.68(8)
C11 Ru1 P2 C41 46.35(9)
C10 Ru1 P2 C41 76.23(10)
C27 Ru1 P2 C31 35.95(11)
C13 Ru1 P2 C31 122.30(13)
C12 Ru1 P2 C31 129.50(10)
C14 Ru1 P2 C31 -170.99(14)
P1 Ru1 P2 C31 -49.77(9)
C11 Ru1 P2 C31 163.26(10)
C10 Ru1 P2 C31 -166.86(10)
C7A C1 C2 N1 177.19(19)
C7A C1 C2 C3 -0.2(3)
C27 N1 C2 C1 171.7(2)
C28 N1 C2 C1 -9.5(3)
C27 N1 C2 C3 -11.3(3)
C28 N1 C2 C3 167.5(2)
C1 C2 C3 C3A 1.0(2)
N1 C2 C3 C3A -176.3(2)
C1 C2 C3 P1 174.07(16)
N1 C2 C3 P1 -3.2(3)
C21 P1 C3 C3A -26.5(2)
C24 P1 C3 C3A 77.0(2)
Ru1 P1 C3 C3A -162.76(19)
C21 P1 C3 C2 162.64(18)
C24 P1 C3 C2 -93.87(19)
Ru1 P1 C3 C2 26.3(2)
C2 C3 C3A C4 178.8(2)
P1 C3 C3A C4 6.8(4)
C2 C3 C3A C7A -1.5(2)
P1 C3 C3A C7A -173.44(18)
C3 C3A C4 C5 179.9(2)
C7A C3A C4 C5 0.1(3)
C3A C4 C5 C6 -0.2(4)
C4 C5 C6 C7 0.1(4)
C5 C6 C7 C7A 0.0(4)
C6 C7 C7A C1 178.4(2)
C6 C7 C7A C3A -0.1(4)
C2 C1 C7A C7 -179.4(2)
C2 C1 C7A C3A -0.8(3)
C4 C3A C7A C7 0.0(3)
C3 C3A C7A C7 -179.8(2)
C4 C3A C7A C1 -178.8(2)
C3 C3A C7A C1 1.4(3)
C27 Ru1 C10 C11 69.1(2)
C13 Ru1 C10 C11 79.18(14)
C12 Ru1 C10 C11 36.96(12)
C14 Ru1 C10 C11 116.56(18)
P1 Ru1 C10 C11 -168.58(11)
P2 Ru1 C10 C11 -59.84(13)
C27 Ru1 C10 C14 -47.5(2)
C13 Ru1 C10 C14 -37.37(13)
C12 Ru1 C10 C14 -79.60(14)
P1 Ru1 C10 C14 74.86(13)
P2 Ru1 C10 C14 -176.40(11)
C11 Ru1 C10 C14 -116.56(18)
C27 Ru1 C10 C15 -168.4(2)
C13 Ru1 C10 C15 -158.3(3)
C12 Ru1 C10 C15 159.5(3)
C14 Ru1 C10 C15 -120.9(3)
P1 Ru1 C10 C15 -46.1(3)
P2 Ru1 C10 C15 62.7(3)
C11 Ru1 C10 C15 122.5(3)
C14 C10 C11 C12 0.1(2)
C15 C10 C11 C12 161.0(2)
Ru1 C10 C11 C12 -61.84(15)
C14 C10 C11 C16 -166.6(2)
C15 C10 C11 C16 -5.7(3)
Ru1 C10 C11 C16 131.5(2)
C14 C10 C11 Ru1 61.90(14)
C15 C10 C11 Ru1 -137.2(2)
C27 Ru1 C11 C10 -144.18(13)
C13 Ru1 C11 C10 -79.46(14)
C12 Ru1 C11 C10 -117.57(18)
C14 Ru1 C11 C10 -37.42(12)
P1 Ru1 C11 C10 18.86(18)
P2 Ru1 C11 C10 127.63(12)
C27 Ru1 C11 C12 -26.61(17)
C13 Ru1 C11 C12 38.11(13)
C14 Ru1 C11 C12 80.15(14)
P1 Ru1 C11 C12 136.43(11)
P2 Ru1 C11 C12 -114.80(12)
C10 Ru1 C11 C12 117.57(18)
C27 Ru1 C11 C16 92.9(2)
C13 Ru1 C11 C16 157.6(2)
C12 Ru1 C11 C16 119.5(3)
C14 Ru1 C11 C16 -160.4(3)
P1 Ru1 C11 C16 -104.1(2)
P2 Ru1 C11 C16 4.7(2)
C10 Ru1 C11 C16 -122.9(3)
C10 C11 C12 C13 0.1(2)
C16 C11 C12 C13 166.9(2)
Ru1 C11 C12 C13 -63.43(15)
C10 C11 C12 C17 -165.4(2)
C16 C11 C12 C17 1.4(3)
Ru1 C11 C12 C17 131.1(2)
C10 C11 C12 Ru1 63.51(15)
C16 C11 C12 Ru1 -129.7(2)
C27 Ru1 C12 C13 -85.29(14)
C14 Ru1 C12 C13 37.81(13)
P1 Ru1 C12 C13 5.6(2)
P2 Ru1 C12 C13 -172.69(12)
C11 Ru1 C12 C13 115.62(18)
C10 Ru1 C12 C13 79.32(14)
C27 Ru1 C12 C11 159.09(13)
C13 Ru1 C12 C11 -115.62(18)
C14 Ru1 C12 C11 -77.81(14)
P1 Ru1 C12 C11 -110.02(15)
P2 Ru1 C12 C11 71.69(12)
C10 Ru1 C12 C11 -36.30(12)
C27 Ru1 C12 C17 33.7(3)
C13 Ru1 C12 C17 119.0(3)
C14 Ru1 C12 C17 156.8(3)
P1 Ru1 C12 C17 124.6(2)
P2 Ru1 C12 C17 -53.7(2)
C11 Ru1 C12 C17 -125.4(3)
C10 Ru1 C12 C17 -161.7(3)
C11 C12 C13 C14 -0.2(2)
C17 C12 C13 C14 165.8(2)
Ru1 C12 C13 C14 -65.48(15)
C11 C12 C13 C18 -169.9(2)
C17 C12 C13 C18 -3.9(3)
Ru1 C12 C13 C18 124.9(2)
C11 C12 C13 Ru1 65.29(15)
C17 C12 C13 Ru1 -128.7(2)
C27 Ru1 C13 C14 -147.98(14)
C12 Ru1 C13 C14 115.54(19)
P1 Ru1 C13 C14 -61.77(14)
P2 Ru1 C13 C14 127.23(13)
C11 Ru1 C13 C14 77.92(14)
C10 Ru1 C13 C14 37.02(13)
C27 Ru1 C13 C12 96.48(14)
C14 Ru1 C13 C12 -115.54(19)
P1 Ru1 C13 C12 -177.32(10)
P2 Ru1 C13 C12 11.69(18)
C11 Ru1 C13 C12 -37.62(12)
C10 Ru1 C13 C12 -78.53(14)
C27 Ru1 C13 C18 -22.7(2)
C12 Ru1 C13 C18 -119.2(3)
C14 Ru1 C13 C18 125.3(3)
P1 Ru1 C13 C18 63.5(3)
P2 Ru1 C13 C18 -107.5(2)
C11 Ru1 C13 C18 -156.8(3)
C10 Ru1 C13 C18 162.3(3)
C12 C13 C14 C10 0.2(2)
C18 C13 C14 C10 169.3(2)
Ru1 C13 C14 C10 -64.84(15)
C12 C13 C14 C19 -160.6(2)
C18 C13 C14 C19 8.5(4)
Ru1 C13 C14 C19 134.3(2)
C12 C13 C14 Ru1 65.07(15)
C18 C13 C14 Ru1 -125.9(2)
C11 C10 C14 C13 -0.2(2)
C15 C10 C14 C13 -161.1(2)
Ru1 C10 C14 C13 62.66(15)
C11 C10 C14 C19 161.1(2)
C15 C10 C14 C19 0.2(3)
Ru1 C10 C14 C19 -136.0(2)
C11 C10 C14 Ru1 -62.84(14)
C15 C10 C14 Ru1 136.2(2)
C27 Ru1 C14 C13 38.04(17)
C12 Ru1 C14 C13 -38.08(13)
P1 Ru1 C14 C13 128.86(13)
P2 Ru1 C14 C13 -110.26(15)
C11 Ru1 C14 C13 -79.85(15)
C10 Ru1 C14 C13 -116.74(19)
C27 Ru1 C14 C10 154.79(13)
C13 Ru1 C14 C10 116.74(19)
C12 Ru1 C14 C10 78.66(14)
P1 Ru1 C14 C10 -114.39(12)
P2 Ru1 C14 C10 6.5(2)
C11 Ru1 C14 C10 36.89(12)
C27 Ru1 C14 C19 -83.4(3)
C13 Ru1 C14 C19 -121.4(3)
C12 Ru1 C14 C19 -159.5(3)
P1 Ru1 C14 C19 7.5(3)
P2 Ru1 C14 C19 128.3(2)
C11 Ru1 C14 C19 158.8(3)
C10 Ru1 C14 C19 121.9(3)
C3 P1 C21 C22 -56.41(19)
C24 P1 C21 C22 -163.04(17)
Ru1 P1 C21 C22 74.83(17)
C3 P1 C21 C23 177.45(17)
C24 P1 C21 C23 70.81(19)
Ru1 P1 C21 C23 -51.3(2)
C3 P1 C24 C25 62.62(18)
C21 P1 C24 C25 171.65(16)
Ru1 P1 C24 C25 -58.67(17)
C3 P1 C24 C26 -60.67(19)
C21 P1 C24 C26 48.36(18)
Ru1 P1 C24 C26 178.04(15)
C2 N1 C27 Ru1 -7.7(4)
C28 N1 C27 Ru1 173.50(19)
C13 Ru1 C27 N1 145.1(2)
C12 Ru1 C27 N1 -178.9(2)
C14 Ru1 C27 N1 123.9(2)
P1 Ru1 C27 N1 25.9(2)
P2 Ru1 C27 N1 -71.6(2)
C11 Ru1 C27 N1 -163.7(2)
C10 Ru1 C27 N1 153.8(2)
C51 P2 C31 C32 123.7(2)
C41 P2 C31 C32 20.6(2)
Ru1 P2 C31 C32 -101.5(2)
C51 P2 C31 C36 -56.6(2)
C41 P2 C31 C36 -159.64(19)
Ru1 P2 C31 C36 78.2(2)
C36 C31 C32 C33 -1.6(4)
P2 C31 C32 C33 178.2(2)
C31 C32 C33 C34 0.5(5)
C32 C33 C34 C35 0.6(5)
C33 C34 C35 C36 -0.5(4)
C34 C35 C36 C31 -0.6(4)
C32 C31 C36 C35 1.6(4)
P2 C31 C36 C35 -178.11(19)
C51 P2 C41 C42 -1.6(2)
C31 P2 C41 C42 102.43(19)
Ru1 P2 C41 C42 -126.62(17)
C51 P2 C41 C46 178.57(17)
C31 P2 C41 C46 -77.38(18)
Ru1 P2 C41 C46 53.57(18)
C46 C41 C42 C43 -1.1(3)
P2 C41 C42 C43 179.06(17)
C41 C42 C43 C44 1.2(3)
C42 C43 C44 C45 -0.5(4)
C43 C44 C45 C46 -0.3(4)
C44 C45 C46 C41 0.3(4)
C42 C41 C46 C45 0.4(3)
P2 C41 C46 C45 -179.80(18)
C41 P2 C51 C52 -101.65(19)
C31 P2 C51 C52 156.31(18)
Ru1 P2 C51 C52 18.3(2)
C41 P2 C51 C56 73.7(2)
C31 P2 C51 C56 -28.3(2)
Ru1 P2 C51 C56 -166.3(2)
C56 C51 C52 C53 -3.2(4)
P2 C51 C52 C53 172.43(19)
C51 C52 C53 C54 2.3(4)
C52 C53 C54 C55 0.1(4)
C53 C54 C55 C56 -1.4(5)
C52 C51 C56 C55 1.7(4)
P2 C51 C56 C55 -173.6(2)
C54 C55 C56 C51 0.5(5)
C66 C61 C62 C63 -1.5(7)
C61 C62 C63 C64 1.5(8)
C62 C63 C64 C65 -0.7(7)
C63 C64 C65 C66 0.0(6)
C64 C65 C66 C61 0.0(6)
C62 C61 C66 C65 0.8(6)
